data_7155503
loop_
_publ_author_name
'Xu, Guangyang'
'Liu, Kai'
'Dai, Zhenya'
'Sun, Jiangtao'

_publ_section_title
;
 Gold/silver-catalyzed controllable regioselective vinylcarbene insertion
 into O-H bonds.
;
_journal_issue 11
_journal_name_full 'Organic &amp; biomolecular chemistry'
_journal_page_first 2345
_journal_page_last 2348
_journal_paper_doi 10.1039/c7ob00338b
_journal_volume 15
_journal_year 2017
_chemical_formula_sum 'C20 H23 N O3'
_chemical_formula_weight 325.39
_space_group_crystal_system triclinic
_space_group_IT_number 2
_space_group_name_Hall '-P 1'
_space_group_name_H-M_alt 'P -1'
_symmetry_space_group_name_Hall '-P 1'
_symmetry_space_group_name_H-M 'P -1'
_atom_sites_solution_hydrogens geom
_audit_creation_method SHELXL-2014/6
_audit_update_record
;
2016-12-21 deposited with the CCDC.
2017-02-21 downloaded from the CCDC.
;
_cell_angle_alpha 80.529(6)
_cell_angle_beta 81.438(6)
_cell_angle_gamma 78.190(6)
_cell_formula_units_Z 2
_cell_length_a 5.6319(14)
_cell_length_b 11.918(3)
_cell_length_c 14.202(4)
_cell_measurement_reflns_used 1516
_cell_measurement_temperature 296(2)
_cell_measurement_theta_max 24.80
_cell_measurement_theta_min 2.44
_cell_volume 913.8(4)
_computing_cell_refinement 'Bruker SAINT'
_computing_data_collection 'Bruker APEX2'
_computing_data_reduction 'Bruker SAINT'
_computing_molecular_graphics 'Bruker SHELXTL'
_computing_publication_material 'Bruker SHELXTL'
_computing_structure_refinement 'SHELXL-2014/6 (Sheldrick, 2014)'
_computing_structure_solution 'SHELXS-97 (Sheldrick, 2008)'
_diffrn_ambient_temperature 296(2)
_diffrn_measured_fraction_theta_full 0.990
_diffrn_measured_fraction_theta_max 0.990
_diffrn_measurement_device_type 'Bruker APEX-II CCD'
_diffrn_measurement_method '\f and \w scans'
_diffrn_radiation_type MoK\a
_diffrn_radiation_wavelength 0.71073
_diffrn_reflns_av_R_equivalents 0.0241
_diffrn_reflns_av_unetI/netI 0.0518
_diffrn_reflns_Laue_measured_fraction_full 0.990
_diffrn_reflns_Laue_measured_fraction_max 0.990
_diffrn_reflns_limit_h_max 6
_diffrn_reflns_limit_h_min -6
_diffrn_reflns_limit_k_max 9
_diffrn_reflns_limit_k_min -14
_diffrn_reflns_limit_l_max 16
_diffrn_reflns_limit_l_min -17
_diffrn_reflns_number 5331
_diffrn_reflns_point_group_measured_fraction_full 0.990
_diffrn_reflns_point_group_measured_fraction_max 0.990
_diffrn_reflns_theta_full 25.242
_diffrn_reflns_theta_max 25.497
_diffrn_reflns_theta_min 1.464
_exptl_absorpt_coefficient_mu 0.079
_exptl_absorpt_correction_T_max 0.9859
_exptl_absorpt_correction_T_min 0.9844
_exptl_absorpt_correction_type multi-scan
_exptl_absorpt_process_details sadabs
_exptl_crystal_colour colorless
_exptl_crystal_density_diffrn 1.183
_exptl_crystal_description block
_exptl_crystal_F_000 348
_exptl_crystal_size_max 0.200
_exptl_crystal_size_mid 0.180
_exptl_crystal_size_min 0.180
_refine_diff_density_max 0.247
_refine_diff_density_min -0.247
_refine_diff_density_rms 0.065
_refine_ls_extinction_method none
_refine_ls_goodness_of_fit_ref 1.018
_refine_ls_hydrogen_treatment constr
_refine_ls_matrix_type full
_refine_ls_number_parameters 221
_refine_ls_number_reflns 3372
_refine_ls_number_restraints 0
_refine_ls_restrained_S_all 1.018
_refine_ls_R_factor_all 0.0898
_refine_ls_R_factor_gt 0.0601
_refine_ls_shift/su_max 0.000
_refine_ls_shift/su_mean 0.000
_refine_ls_structure_factor_coef Fsqd
_refine_ls_weighting_details 'w=1/[\s^2^(Fo^2^)+(0.1690P)^2^] where P=(Fo^2^+2Fc^2^)/3'
_refine_ls_weighting_scheme calc
_refine_ls_wR_factor_gt 0.1936
_refine_ls_wR_factor_ref 0.2489
_reflns_Friedel_coverage 0.000
_reflns_number_gt 2222
_reflns_number_total 3372
_reflns_threshold_expression 'I > 2\s(I)'
_cod_data_source_file c7ob00338b2.cif
_cod_data_source_block S
_cod_depositor_comments 'Adding full bibliography for 7155502--7155503.cif.'
_cod_database_code 7155503
_shelx_space_group_comment
; 
The symmetry employed for this shelxl refinement is uniquely defined 
by the following loop, which should always be used as a source of 
symmetry information in preference to the above space-group names. 
They are only intended as comments. 
;
_shelx_estimated_absorpt_t_min 0.984
_shelx_estimated_absorpt_t_max 0.986
_shelxl_version_number 2014/6

loop_
_space_group_symop_operation_xyz
'x, y, z'
'-x, -y, -z'

loop_
_atom_site_label
_atom_site_type_symbol
_atom_site_fract_x
_atom_site_fract_y
_atom_site_fract_z
_atom_site_U_iso_or_equiv
_atom_site_adp_type
_atom_site_occupancy
_atom_site_site_symmetry_order
_atom_site_calc_flag
_atom_site_refinement_flags_posn
_atom_site_refinement_flags_adp
C1 C 0.5341(5) 1.1298(2) 0.1651(2) 0.0538(7) Uani 1 1 d . .
H1 H 0.6388 1.1287 0.2102 0.065 Uiso 1 1 calc R U
C2 C 0.5451(6) 1.2048(3) 0.0806(2) 0.0646(8) Uani 1 1 d . .
H2 H 0.6550 1.2555 0.0697 0.077 Uiso 1 1 calc R U
C3 C 0.3957(7) 1.2058(3) 0.0120(2) 0.0736(10) Uani 1 1 d . .
H3 H 0.4059 1.2560 -0.0454 0.088 Uiso 1 1 calc R U
C4 C 0.2347(6) 1.1336(3) 0.0288(2) 0.0755(10) Uani 1 1 d . .
H4 H 0.1338 1.1339 -0.0175 0.091 Uiso 1 1 calc R U
C5 C 0.2173(6) 1.0584(3) 0.1145(2) 0.0628(8) Uani 1 1 d . .
H5 H 0.1038 1.0096 0.1256 0.075 Uiso 1 1 calc R U
C6 C 0.3682(5) 1.0563(2) 0.18286(19) 0.0473(7) Uani 1 1 d . .
C7 C 0.3659(5) 0.9675(2) 0.27250(18) 0.0474(7) Uani 1 1 d . .
H7 H 0.2236 0.9301 0.2787 0.057 Uiso 1 1 calc R U
C8 C 0.5951(5) 0.8792(2) 0.26615(18) 0.0482(7) Uani 1 1 d . .
H8 H 0.7381 0.9014 0.2753 0.058 Uiso 1 1 calc R U
C9 C 0.6124(5) 0.7728(2) 0.24870(18) 0.0483(7) Uani 1 1 d . .
H9 H 0.4715 0.7465 0.2427 0.058 Uiso 1 1 calc R U
C10 C 0.8503(5) 0.6942(2) 0.23845(18) 0.0488(7) Uani 1 1 d . .
C11 C 1.0348(5) 0.4993(2) 0.1998(2) 0.0507(7) Uani 1 1 d . .
C12 C 1.1578(7) 0.4572(3) 0.2901(3) 0.0863(11) Uani 1 1 d . .
H12A H 1.2437 0.5147 0.3013 0.129 Uiso 1 1 calc R U
H12B H 1.2712 0.3864 0.2825 0.129 Uiso 1 1 calc R U
H12C H 1.0366 0.4440 0.3438 0.129 Uiso 1 1 calc R U
C13 C 1.2055(6) 0.5400(3) 0.1149(3) 0.0762(10) Uani 1 1 d . .
H13A H 1.1142 0.5743 0.0621 0.114 Uiso 1 1 calc R U
H13B H 1.3257 0.4753 0.0964 0.114 Uiso 1 1 calc R U
H13C H 1.2854 0.5963 0.1320 0.114 Uiso 1 1 calc R U
C14 C 0.9116(7) 0.4054(3) 0.1775(3) 0.0812(11) Uani 1 1 d . .
H14A H 0.7936 0.3861 0.2307 0.122 Uiso 1 1 calc R U
H14B H 1.0326 0.3378 0.1668 0.122 Uiso 1 1 calc R U
H14C H 0.8312 0.4334 0.1208 0.122 Uiso 1 1 calc R U
C15 C 0.1697(4) 1.0875(2) 0.39452(16) 0.0410(6) Uani 1 1 d . .
C16 C 0.1863(5) 1.1280(2) 0.47925(19) 0.0525(7) Uani 1 1 d . .
H16 H 0.3248 1.1030 0.5109 0.063 Uiso 1 1 calc R U
C17 C -0.2111(5) 1.1916(2) 0.38583(19) 0.0501(7) Uani 1 1 d . .
H17 H -0.3489 1.2136 0.3535 0.060 Uiso 1 1 calc R U
C18 C -0.2133(5) 1.2417(2) 0.46726(18) 0.0490(7) Uani 1 1 d . .
C19 C -0.0047(5) 1.2049(2) 0.51447(19) 0.0532(7) Uani 1 1 d . .
H19 H 0.0032 1.2336 0.5708 0.064 Uiso 1 1 calc R U
C20 C -0.4203(6) 1.3337(3) 0.4989(2) 0.0685(9) Uani 1 1 d . .
H20A H -0.4012 1.4070 0.4618 0.103 Uiso 1 1 calc R U
H20B H -0.4200 1.3380 0.5658 0.103 Uiso 1 1 calc R U
H20C H -0.5722 1.3151 0.4893 0.103 Uiso 1 1 calc R U
N1 N -0.0270(4) 1.11380(19) 0.34942(15) 0.0474(6) Uani 1 1 d . .
O1 O 0.3704(3) 1.01455(16) 0.35987(12) 0.0518(5) Uani 1 1 d . .
O2 O 1.0433(4) 0.71801(19) 0.24819(17) 0.0703(7) Uani 1 1 d . .
O3 O 0.8238(3) 0.59280(15) 0.21778(13) 0.0508(5) Uani 1 1 d . .

loop_
_atom_site_aniso_label
_atom_site_aniso_U_11
_atom_site_aniso_U_22
_atom_site_aniso_U_33
_atom_site_aniso_U_23
_atom_site_aniso_U_13
_atom_site_aniso_U_12
C1 0.0592(17) 0.0548(16) 0.0522(16) -0.0145(13) -0.0168(13) -0.0085(14)
C2 0.077(2) 0.0577(18) 0.0590(18) -0.0059(14) -0.0056(15) -0.0157(16)
C3 0.082(2) 0.077(2) 0.0538(18) -0.0007(16) -0.0089(17) -0.0032(19)
C4 0.070(2) 0.104(3) 0.0513(18) -0.0094(18) -0.0228(16) -0.004(2)
C5 0.0560(18) 0.079(2) 0.0569(18) -0.0162(15) -0.0165(14) -0.0084(15)
C6 0.0431(14) 0.0499(15) 0.0477(14) -0.0160(11) -0.0102(11) 0.0053(12)
C7 0.0397(14) 0.0538(16) 0.0499(15) -0.0150(12) -0.0082(11) -0.0034(12)
C8 0.0441(15) 0.0518(15) 0.0503(15) -0.0084(12) -0.0113(12) -0.0073(12)
C9 0.0451(15) 0.0508(16) 0.0509(15) -0.0094(12) -0.0098(11) -0.0084(12)
C10 0.0487(16) 0.0506(15) 0.0483(15) -0.0096(12) -0.0106(12) -0.0063(13)
C11 0.0494(16) 0.0440(14) 0.0545(16) -0.0051(12) -0.0057(12) -0.0003(12)
C12 0.092(3) 0.075(2) 0.084(2) 0.0067(19) -0.037(2) 0.007(2)
C13 0.073(2) 0.073(2) 0.076(2) -0.0176(17) 0.0120(17) -0.0051(18)
C14 0.080(2) 0.057(2) 0.112(3) -0.0267(19) -0.019(2) -0.0052(18)
C15 0.0427(14) 0.0433(13) 0.0340(12) -0.0005(10) -0.0005(10) -0.0081(11)
C16 0.0571(17) 0.0584(16) 0.0440(14) -0.0077(12) -0.0177(12) -0.0062(14)
C17 0.0423(15) 0.0581(17) 0.0480(15) -0.0076(12) -0.0096(12) -0.0015(12)
C18 0.0544(16) 0.0466(15) 0.0449(14) -0.0095(11) -0.0050(12) -0.0044(12)
C19 0.0627(18) 0.0563(16) 0.0432(14) -0.0127(12) -0.0125(13) -0.0081(14)
C20 0.071(2) 0.065(2) 0.0657(19) -0.0208(15) -0.0059(16) 0.0027(17)
N1 0.0442(12) 0.0565(13) 0.0432(12) -0.0094(10) -0.0100(9) -0.0078(10)
O1 0.0471(11) 0.0628(12) 0.0439(10) -0.0145(9) -0.0111(8) 0.0029(9)
O2 0.0461(12) 0.0682(14) 0.1050(18) -0.0329(12) -0.0183(11) -0.0064(10)
O3 0.0454(10) 0.0467(11) 0.0605(11) -0.0109(8) -0.0106(8) -0.0033(8)

loop_
_atom_type_symbol
_atom_type_description
_atom_type_scat_dispersion_real
_atom_type_scat_dispersion_imag
_atom_type_scat_source
C C 0.0033 0.0016 'International Tables Vol C Tables 4.2.6.8 and 6.1.1.4'
H H 0.0000 0.0000 'International Tables Vol C Tables 4.2.6.8 and 6.1.1.4'
N N 0.0061 0.0033 'International Tables Vol C Tables 4.2.6.8 and 6.1.1.4'
O O 0.0106 0.0060 'International Tables Vol C Tables 4.2.6.8 and 6.1.1.4'

loop_
_geom_angle_atom_site_label_1
_geom_angle_atom_site_label_2
_geom_angle_atom_site_label_3
_geom_angle
C2 C1 C6 120.0(3)
C2 C1 H1 120.0
C6 C1 H1 120.0
C1 C2 C3 120.8(3)
C1 C2 H2 119.6
C3 C2 H2 119.6
C4 C3 C2 119.4(3)
C4 C3 H3 120.3
C2 C3 H3 120.3
C3 C4 C5 120.8(3)
C3 C4 H4 119.6
C5 C4 H4 119.6
C6 C5 C4 120.0(3)
C6 C5 H5 120.0
C4 C5 H5 120.0
C5 C6 C1 119.0(3)
C5 C6 C7 120.3(3)
C1 C6 C7 120.5(2)
O1 C7 C8 103.70(19)
O1 C7 C6 113.7(2)
C8 C7 C6 109.3(2)
O1 C7 H7 110.0
C8 C7 H7 110.0
C6 C7 H7 110.0
C9 C8 C7 125.6(2)
C9 C8 H8 117.2
C7 C8 H8 117.2
C8 C9 C10 121.3(2)
C8 C9 H9 119.3
C10 C9 H9 119.3
O2 C10 O3 124.6(2)
O2 C10 C9 124.8(2)
O3 C10 C9 110.6(2)
O3 C11 C13 109.9(2)
O3 C11 C12 109.9(2)
C13 C11 C12 113.1(3)
O3 C11 C14 101.9(2)
C13 C11 C14 111.4(3)
C12 C11 C14 110.0(3)
C11 C12 H12A 109.5
C11 C12 H12B 109.5
H12A C12 H12B 109.5
C11 C12 H12C 109.5
H12A C12 H12C 109.5
H12B C12 H12C 109.5
C11 C13 H13A 109.5
C11 C13 H13B 109.5
H13A C13 H13B 109.5
C11 C13 H13C 109.5
H13A C13 H13C 109.5
H13B C13 H13C 109.5
C11 C14 H14A 109.5
C11 C14 H14B 109.5
H14A C14 H14B 109.5
C11 C14 H14C 109.5
H14A C14 H14C 109.5
H14B C14 H14C 109.5
N1 C15 O1 120.2(2)
N1 C15 C16 123.9(2)
O1 C15 C16 115.9(2)
C19 C16 C15 118.2(2)
C19 C16 H16 120.9
C15 C16 H16 120.9
N1 C17 C18 125.6(2)
N1 C17 H17 117.2
C18 C17 H17 117.2
C17 C18 C19 115.3(2)
C17 C18 C20 121.9(2)
C19 C18 C20 122.7(2)
C16 C19 C18 120.8(2)
C16 C19 H19 119.6
C18 C19 H19 119.6
C18 C20 H20A 109.5
C18 C20 H20B 109.5
H20A C20 H20B 109.5
C18 C20 H20C 109.5
H20A C20 H20C 109.5
H20B C20 H20C 109.5
C15 N1 C17 115.9(2)
C15 O1 C7 119.17(18)
C10 O3 C11 122.0(2)

loop_
_geom_bond_atom_site_label_1
_geom_bond_atom_site_label_2
_geom_bond_distance
C1 C2 1.375(4)
C1 C6 1.376(4)
C1 H1 0.9300
C2 C3 1.376(5)
C2 H2 0.9300
C3 C4 1.344(5)
C3 H3 0.9300
C4 C5 1.391(5)
C4 H4 0.9300
C5 C6 1.376(4)
C5 H5 0.9300
C6 C7 1.516(4)
C7 O1 1.449(3)
C7 C8 1.491(4)
C7 H7 0.9800
C8 C9 1.314(4)
C8 H8 0.9300
C9 C10 1.472(4)
C9 H9 0.9300
C10 O2 1.210(3)
C10 O3 1.331(3)
C11 O3 1.477(3)
C11 C13 1.506(4)
C11 C12 1.512(4)
C11 C14 1.527(4)
C12 H12A 0.9600
C12 H12B 0.9600
C12 H12C 0.9600
C13 H13A 0.9600
C13 H13B 0.9600
C13 H13C 0.9600
C14 H14A 0.9600
C14 H14B 0.9600
C14 H14C 0.9600
C15 N1 1.319(3)
C15 O1 1.359(3)
C15 C16 1.391(4)
C16 C19 1.354(4)
C16 H16 0.9300
C17 N1 1.344(3)
C17 C18 1.384(4)
C17 H17 0.9300
C18 C19 1.396(4)
C18 C20 1.498(4)
C19 H19 0.9300
C20 H20A 0.9600
C20 H20B 0.9600
C20 H20C 0.9600

loop_
_geom_torsion_atom_site_label_1
_geom_torsion_atom_site_label_2
_geom_torsion_atom_site_label_3
_geom_torsion_atom_site_label_4
_geom_torsion
C6 C1 C2 C3 -1.5(5)
C1 C2 C3 C4 1.0(5)
C2 C3 C4 C5 0.2(5)
C3 C4 C5 C6 -0.9(5)
C4 C5 C6 C1 0.3(4)
C4 C5 C6 C7 -174.6(3)
C2 C1 C6 C5 0.8(4)
C2 C1 C6 C7 175.8(2)
C5 C6 C7 O1 -136.9(3)
C1 C6 C7 O1 48.3(3)
C5 C6 C7 C8 107.8(3)
C1 C6 C7 C8 -67.0(3)
O1 C7 C8 C9 132.4(3)
C6 C7 C8 C9 -106.0(3)
C7 C8 C9 C10 176.5(2)
C8 C9 C10 O2 2.7(4)
C8 C9 C10 O3 -177.8(2)
N1 C15 C16 C19 -4.4(4)
O1 C15 C16 C19 177.1(2)
N1 C17 C18 C19 -1.0(4)
N1 C17 C18 C20 175.8(3)
C15 C16 C19 C18 0.5(4)
C17 C18 C19 C16 2.0(4)
C20 C18 C19 C16 -174.8(3)
O1 C15 N1 C17 -176.3(2)
C16 C15 N1 C17 5.2(4)
C18 C17 N1 C15 -2.5(4)
N1 C15 O1 C7 0.7(3)
C16 C15 O1 C7 179.2(2)
C8 C7 O1 C15 -171.3(2)
C6 C7 O1 C15 70.2(3)
O2 C10 O3 C11 -3.0(4)
C9 C10 O3 C11 177.5(2)
C13 C11 O3 C10 -60.4(3)
C12 C11 O3 C10 64.7(3)
C14 C11 O3 C10 -178.6(2)
